data_7130615
loop_
_publ_author_name
'Dhaka, Arun'
'Jeannin, olivier'
'Aubert, Emmanuel'
'Espinosa, Enrique'
'Fourmigu\'e, Marc'
'Jeon, Ie-Rang'

_publ_section_title
;
 N-chlorobenzimidazoles as efficient and structurally diverse amphoteric
 halogen bond donors in crystal engineering
;
_journal_name_full 'Chemical Communications'
_journal_paper_doi 10.1039/D2CC03971K
_journal_year 2022
_chemical_formula_moiety 'C8 H7 Cl N2'
_chemical_formula_sum 'C8 H7 Cl N2'
_chemical_formula_weight 166.61
_space_group_IT_number 14
_space_group_name_Hall '-P 2ybc'
_space_group_name_H-M_alt 'P 1 21/c 1'
_symmetry_cell_setting monoclinic
_symmetry_Int_Tables_number 14
_symmetry_space_group_name_Hall '-P 2ybc'
_symmetry_space_group_name_H-M 'P 1 21/c 1'
_atom_sites_solution_hydrogens geom
_atom_sites_solution_primary 'direct - structure invariant direct methods'
_atom_sites_solution_secondary 'direct - structure invariant direct methods'
_audit_conform_dict_location ftp://ftp.iucr.org/pub/cif_core.dic
_audit_conform_dict_name cif_core.dic
_audit_conform_dict_version 2.4.3
_audit_creation_date 2019-02-12T11:07:44-00:00
_audit_creation_method 'WinGX routine CIF_UPDATE'
_audit_update_record
;
2022-05-17 deposited with the CCDC.	2022-08-24 downloaded from the CCDC.
;
_cell_angle_alpha 90
_cell_angle_beta 110.940(3)
_cell_angle_gamma 90
_cell_formula_units_Z 4
_cell_length_a 8.0888(5)
_cell_length_b 12.0248(7)
_cell_length_c 8.8930(5)
_cell_measurement_reflns_used 2977
_cell_measurement_temperature 296(2)
_cell_measurement_theta_max 27.41
_cell_measurement_theta_min 2.7
_cell_measurement_wavelength 0.71073
_cell_volume 807.86(8)
_computing_cell_refinement 'Bruker APEX2 (Bruker, 2014)'
_computing_data_collection 'Bruker APEX2 (Bruker, 2014)'
_computing_data_reduction 'Bruker APEX2 (Bruker, 2014)'
_computing_molecular_graphics 'Ortep for Windows (Farrugia, 2012)'
_computing_publication_material 'WinGX publication routines (Farrugia, 2012)'
_computing_structure_refinement 'SHELXL-2014/7 (Sheldrick, 2014)'
_computing_structure_solution 'SIR-97 (Altomare et al., 1999)'
_diffrn_ambient_temperature 296(2)
_diffrn_detector 'CCD plate'
_diffrn_measured_fraction_theta_full 1
_diffrn_measured_fraction_theta_max 0.999
_diffrn_measurement_device_type 'APEXII, Bruker-AXS'
_diffrn_measurement_method 'CCD rotation images, thick slices'
_diffrn_orient_matrix_UB_11 0.004067
_diffrn_orient_matrix_UB_12 0.021882
_diffrn_orient_matrix_UB_13 0.109753
_diffrn_orient_matrix_UB_21 -0.128354
_diffrn_orient_matrix_UB_22 -0.018814
_diffrn_orient_matrix_UB_23 -0.031308
_diffrn_orient_matrix_UB_31 0.032103
_diffrn_orient_matrix_UB_32 -0.077994
_diffrn_orient_matrix_UB_33 0.038345
_diffrn_radiation_probe x-ray
_diffrn_radiation_source 'fine-focus sealed tube'
_diffrn_radiation_type MoK\a
_diffrn_radiation_wavelength 0.71073
_diffrn_reflns_av_R_equivalents 0.0242
_diffrn_reflns_av_unetI/netI 0.0232
_diffrn_reflns_Laue_measured_fraction_full 1
_diffrn_reflns_Laue_measured_fraction_max 0.999
_diffrn_reflns_limit_h_max 9
_diffrn_reflns_limit_h_min -10
_diffrn_reflns_limit_k_max 15
_diffrn_reflns_limit_k_min -13
_diffrn_reflns_limit_l_max 11
_diffrn_reflns_limit_l_min -11
_diffrn_reflns_number 6626
_diffrn_reflns_point_group_measured_fraction_full 1
_diffrn_reflns_point_group_measured_fraction_max 0.999
_diffrn_reflns_theta_full 25.242
_diffrn_reflns_theta_max 27.487
_diffrn_reflns_theta_min 2.696
_diffrn_standards_number 0
_exptl_absorpt_coefficient_mu 0.403
_exptl_absorpt_correction_T_max 0.972
_exptl_absorpt_correction_T_min 0.948
_exptl_absorpt_correction_type multi-scan
_exptl_absorpt_process_details
;
  [Sheldrick, G.M. (2002). SADABS Bruker AXS Inc., Madison, Wisconsin, USA]
;
_exptl_crystal_colour colorless
_exptl_crystal_density_diffrn 1.37
_exptl_crystal_density_method 'not measured'
_exptl_crystal_description prism
_exptl_crystal_F_000 344
_exptl_crystal_size_max 0.26
_exptl_crystal_size_mid 0.11
_exptl_crystal_size_min 0.07
_refine_diff_density_max 0.207
_refine_diff_density_min -0.213
_refine_diff_density_rms 0.049
_refine_ls_extinction_method none
_refine_ls_goodness_of_fit_ref 1.076
_refine_ls_hydrogen_treatment constr
_refine_ls_matrix_type full
_refine_ls_number_constraints 0
_refine_ls_number_parameters 101
_refine_ls_number_reflns 1853
_refine_ls_number_restraints 0
_refine_ls_restrained_S_all 1.076
_refine_ls_R_factor_all 0.0529
_refine_ls_R_factor_gt 0.0358
_refine_ls_shift/su_max 0
_refine_ls_shift/su_mean 0
_refine_ls_structure_factor_coef Fsqd
_refine_ls_weighting_details 'w=1/[\s^2^(Fo^2^)+(0.0453P)^2^+0.2209P] where P=(Fo^2^+2Fc^2^)/3'
_refine_ls_weighting_scheme calc
_refine_ls_wR_factor_gt 0.0901
_refine_ls_wR_factor_ref 0.1022
_reflns_Friedel_coverage 0
_reflns_number_gt 1427
_reflns_number_total 1853
_reflns_threshold_expression 'I > 2\s(I)'
_cod_data_source_file d2cc03971k2.cif
_cod_data_source_block shelx
_cod_original_sg_symbol_H-M 'P 21/c'
_cod_database_code 7130615

loop_
_symmetry_equiv_pos_as_xyz
'x, y, z'
'-x, y+1/2, -z+1/2'
'-x, -y, -z'
'x, -y-1/2, z-1/2'

loop_
_atom_site_label
_atom_site_type_symbol
_atom_site_fract_x
_atom_site_fract_y
_atom_site_fract_z
_atom_site_U_iso_or_equiv
_atom_site_adp_type
_atom_site_occupancy
_atom_site_site_symmetry_order
_atom_site_calc_flag
_atom_site_refinement_flags_posn
_atom_site_refinement_flags_adp
_atom_site_refinement_flags_occupancy
_atom_site_disorder_assembly
_atom_site_disorder_group
C1 C 0.1912(2) -0.10091(15) 0.9800(2) 0.0424(4) Uani 1 1 d . . . . .
C2 C 0.1491(3) -0.21077(15) 1.0012(2) 0.0462(4) Uani 1 1 d . . . . .
C3 C 0.2604(3) -0.27096(19) 1.1315(3) 0.0630(6) Uani 1 1 d . . . . .
H3 H 0.2361 -0.3447 1.1478 0.076 Uiso 1 1 calc R U . . .
C4 C 0.4069(3) -0.2182(2) 1.2352(3) 0.0774(7) Uani 1 1 d . . . . .
H4 H 0.4822 -0.2569 1.3237 0.093 Uiso 1 1 calc R U . . .
C5 C 0.4463(3) -0.1089(3) 1.2119(3) 0.0755(7) Uani 1 1 d . . . . .
H5 H 0.5476 -0.0763 1.2847 0.091 Uiso 1 1 calc R U . . .
C6 C 0.3393(3) -0.04739(18) 1.0838(2) 0.0591(5) Uani 1 1 d . . . . .
H6 H 0.3651 0.0261 1.0679 0.071 Uiso 1 1 calc R U . . .
C7 C -0.0589(2) -0.15449(15) 0.7863(2) 0.0454(4) Uani 1 1 d . . . . .
C8 C -0.2160(3) -0.14778(19) 0.6357(2) 0.0636(6) Uani 1 1 d . . . . .
H8A H -0.1784 -0.1463 0.5449 0.095 Uiso 1 1 calc R U . . .
H8B H -0.2813 -0.0813 0.6367 0.095 Uiso 1 1 calc R U . . .
H8C H -0.2902 -0.2114 0.628 0.095 Uiso 1 1 calc R U . . .
N1 N 0.0555(2) -0.06702(11) 0.84222(18) 0.0440(3) Uani 1 1 d . . . . .
N2 N -0.0075(2) -0.24165(12) 0.87987(19) 0.0509(4) Uani 1 1 d . . . . .
Cl1 Cl 0.04317(6) 0.05847(3) 0.75290(6) 0.05082(18) Uani 1 1 d . . . . .

loop_
_atom_site_aniso_label
_atom_site_aniso_U_11
_atom_site_aniso_U_22
_atom_site_aniso_U_33
_atom_site_aniso_U_23
_atom_site_aniso_U_13
_atom_site_aniso_U_12
C1 0.0486(10) 0.0421(9) 0.0417(9) -0.0016(7) 0.0224(8) 0.0028(8)
C2 0.0567(11) 0.0417(9) 0.0481(10) 0.0024(8) 0.0285(9) 0.0043(8)
C3 0.0740(14) 0.0598(12) 0.0643(13) 0.0193(10) 0.0359(12) 0.0156(11)
C4 0.0683(15) 0.102(2) 0.0589(14) 0.0218(13) 0.0184(12) 0.0227(14)
C5 0.0564(14) 0.104(2) 0.0574(13) -0.0010(13) 0.0094(11) -0.0031(13)
C6 0.0591(12) 0.0613(13) 0.0579(12) -0.0067(10) 0.0223(10) -0.0085(10)
C7 0.0506(10) 0.0415(9) 0.0482(9) -0.0078(8) 0.0227(8) -0.0023(8)
C8 0.0576(12) 0.0711(14) 0.0562(12) -0.0089(10) 0.0133(10) -0.0059(10)
N1 0.0533(9) 0.0330(7) 0.0465(8) 0.0014(6) 0.0190(7) 0.0005(6)
N2 0.0623(10) 0.0379(8) 0.0574(9) -0.0027(7) 0.0273(8) -0.0050(7)
Cl1 0.0659(3) 0.0352(2) 0.0579(3) 0.00498(18) 0.0301(2) 0.00540(19)

loop_
_atom_type_symbol
_atom_type_description
_atom_type_scat_dispersion_real
_atom_type_scat_dispersion_imag
_atom_type_scat_source
C C 0.0033 0.0016 'International Tables Vol C Tables 4.2.6.8 and 6.1.1.4'
H H 0 0 'International Tables Vol C Tables 4.2.6.8 and 6.1.1.4'
N N 0.0061 0.0033 'International Tables Vol C Tables 4.2.6.8 and 6.1.1.4'
Cl Cl 0.1484 0.1585 'International Tables Vol C Tables 4.2.6.8 and 6.1.1.4'

loop_
_geom_angle_atom_site_label_1
_geom_angle_atom_site_label_2
_geom_angle_atom_site_label_3
_geom_angle
_geom_angle_site_symmetry_1
_geom_angle_site_symmetry_3
_geom_angle_publ_flag
N1 C1 C6 132.74(18) . . ?
N1 C1 C2 104.14(15) . . ?
C6 C1 C2 123.11(18) . . ?
N2 C2 C3 130.36(18) . . ?
N2 C2 C1 110.32(16) . . ?
C3 C2 C1 119.32(19) . . ?
C4 C3 C2 117.8(2) . . ?
C4 C3 H3 121.1 . . ?
C2 C3 H3 121.1 . . ?
C3 C4 C5 121.9(2) . . ?
C3 C4 H4 119 . . ?
C5 C4 H4 119 . . ?
C6 C5 C4 121.6(2) . . ?
C6 C5 H5 119.2 . . ?
C4 C5 H5 119.2 . . ?
C5 C6 C1 116.2(2) . . ?
C5 C6 H6 121.9 . . ?
C1 C6 H6 121.9 . . ?
N2 C7 N1 111.29(16) . . ?
N2 C7 C8 126.31(17) . . ?
N1 C7 C8 122.38(17) . . ?
C7 C8 H8A 109.5 . . ?
C7 C8 H8B 109.5 . . ?
H8A C8 H8B 109.5 . . ?
C7 C8 H8C 109.5 . . ?
H8A C8 H8C 109.5 . . ?
H8B C8 H8C 109.5 . . ?
C7 N1 C1 108.33(14) . . ?
C7 N1 Cl1 126.49(13) . . ?
C1 N1 Cl1 125.05(12) . . ?
C7 N2 C2 105.90(15) . . ?

loop_
_geom_bond_atom_site_label_1
_geom_bond_atom_site_label_2
_geom_bond_distance
_geom_bond_site_symmetry_2
_geom_bond_publ_flag
C1 N1 1.382(2) . ?
C1 C6 1.383(3) . ?
C1 C2 1.394(2) . ?
C2 N2 1.389(2) . ?
C2 C3 1.390(3) . ?
C3 C4 1.370(4) . ?
C3 H3 0.93 . ?
C4 C5 1.385(4) . ?
C4 H4 0.93 . ?
C5 C6 1.374(3) . ?
C5 H5 0.93 . ?
C6 H6 0.93 . ?
C7 N2 1.310(2) . ?
C7 N1 1.372(2) . ?
C7 C8 1.483(3) . ?
C8 H8A 0.96 . ?
C8 H8B 0.96 . ?
C8 H8C 0.96 . ?
N1 Cl1 1.6916(14) . ?

loop_
_geom_torsion_atom_site_label_1
_geom_torsion_atom_site_label_2
_geom_torsion_atom_site_label_3
_geom_torsion_atom_site_label_4
_geom_torsion
_geom_torsion_site_symmetry_1
_geom_torsion_site_symmetry_2
_geom_torsion_site_symmetry_3
_geom_torsion_site_symmetry_4
_geom_torsion_publ_flag
N1 C1 C2 N2 -0.14(18) . . . . ?
C6 C1 C2 N2 179.34(16) . . . . ?
N1 C1 C2 C3 -179.99(16) . . . . ?
C6 C1 C2 C3 -0.5(3) . . . . ?
N2 C2 C3 C4 -179.1(2) . . . . ?
C1 C2 C3 C4 0.8(3) . . . . ?
C2 C3 C4 C5 -0.7(3) . . . . ?
C3 C4 C5 C6 0.4(4) . . . . ?
C4 C5 C6 C1 -0.2(3) . . . . ?
N1 C1 C6 C5 179.51(19) . . . . ?
C2 C1 C6 C5 0.2(3) . . . . ?
N2 C7 N1 C1 0.9(2) . . . . ?
C8 C7 N1 C1 -177.47(17) . . . . ?
N2 C7 N1 Cl1 177.00(12) . . . . ?
C8 C7 N1 Cl1 -1.4(3) . . . . ?
C6 C1 N1 C7 -179.85(19) . . . . ?
C2 C1 N1 C7 -0.44(18) . . . . ?
C6 C1 N1 Cl1 4.0(3) . . . . ?
C2 C1 N1 Cl1 -176.58(12) . . . . ?
N1 C7 N2 C2 -1.0(2) . . . . ?
C8 C7 N2 C2 177.34(18) . . . . ?
C3 C2 N2 C7 -179.48(19) . . . . ?
C1 C2 N2 C7 0.70(19) . . . . ?
